data_7114277
loop_
_publ_author_name
'Cai, Hu'
'Chen, Tianniu'
'Wang, Xiaoping'
'Schultz, Arthur J.'
'Koetzle, Thomas F.'
'Xue, Ziling'

_publ_section_title
;
 Direct observation of \h2-imine formation through \b-H abstraction
 between amide ligands. Neutron and X-ray diffraction structure of a
 dihydride imine ditantalum complexElectronic supplementary information
 (ESI) available: experimental section; X-ray ORTEP views of 1a and 1b;
 HMQC and NOESY NMR spectra. See
 http://www.rsc.org/suppdata/cc/b1/b108913g/
;
_journal_issue 3
_journal_name_full 'Chemical Communications'
_journal_page_first 230
_journal_paper_doi 10.1039/b108913g
_journal_year 2002
_chemical_formula_sum 'C14 H43 N7 Ta2'
_chemical_formula_weight 671.44
_chemical_name_systematic
;
?
;
_space_group_IT_number 61
_symmetry_cell_setting orthorhombic
_symmetry_space_group_name_Hall '-P 2ac 2ab'
_symmetry_space_group_name_H-M 'P b c a'
_audit_creation_method manual
_cell_angle_alpha 90.0
_cell_angle_beta 90.0
_cell_angle_gamma 90.0
_cell_formula_units_Z 8
_cell_length_a 14.811(3)
_cell_length_b 16.555(3)
_cell_length_c 18.985(4)
_cell_measurement_temperature 20(2)
_cell_volume 4655.0(16)
_computing_cell_refinement 'LATCON (Argonne Programs)'
_computing_data_collection 'IPNS data aquisition software'
_computing_data_reduction 'ANVRED (Argonne Programs)'
_computing_molecular_graphics 'ORTEP (Burnett & Johnson 1996)'
_computing_structure_refinement 'GSAS(Larson & Von Dreele, 2000)'
_computing_structure_solution 'from x-ray structure'
_diffrn_ambient_temperature 20(2)
_diffrn_measurement_device_type 'IPNS Single Crystal Diffractometer'
_diffrn_measurement_method 'time of flight Laue'
_diffrn_radiation_source 'pulsed spallation source at IPNS'
_diffrn_radiation_type neutrons
_diffrn_radiation_wavelength 0.7-4.2
_diffrn_reflns_av_R_equivalents 0.1324
_diffrn_reflns_av_sigmaI/netI 0.1032
_diffrn_reflns_limit_h_max 1
_diffrn_reflns_limit_h_min -24
_diffrn_reflns_limit_k_max 2
_diffrn_reflns_limit_k_min -27
_diffrn_reflns_limit_l_max 30
_diffrn_reflns_limit_l_min -4
_diffrn_reflns_number 2775
_exptl_absorpt_coefficient_mu '1.838 + 1.490(\l) cm^-1^'
_exptl_absorpt_correction_T_max 0.4396
_exptl_absorpt_correction_T_min 0.3990
_exptl_absorpt_correction_type gaussian
_exptl_absorpt_process_details 'IPNS ANVRED program'
_exptl_crystal_colour yellow
_exptl_crystal_density_diffrn 1.945
_exptl_crystal_density_meas ?
_exptl_crystal_description prism
_exptl_crystal_size_max 2.8
_exptl_crystal_size_mid 1.3
_exptl_crystal_size_min 1.2
_refine_ls_hydrogen_treatment mixed
_refine_ls_matrix_type full
_refine_ls_number_parameters 461
_refine_ls_number_reflns 2775
_refine_ls_number_restraints 6
_refine_ls_shift/esd_max 0.01
_refine_ls_shift/esd_mean 0.00
_refine_ls_structure_factor_coef F
_refine_ls_weighting_details
;
SigmaFoSq = SigmaFoSq + (.002*FoSq)^2^
Wght = 1.0/(SigmaFoSq)^2^
All single crystal weights were scaled by Min(Fo/Fc,Fc/Fo)^4^
;
_refine_ls_weighting_scheme sigma
_reflns_number_gt 2775
_reflns_number_total 2775
_reflns_threshold_expression >3sigma(I)
_cod_data_source_file b108913g.txt
_cod_data_source_block TaHneutron
_cod_depositor_comments
;
The following automatic conversions were performed:

'_exptl_crystal_density_meas' value 'not measured' was changed to '?'
- the value is perceived as not measured.

Automatic conversion script
Id: cif_fix_values 3008 2015-01-20 13:52:24Z robertas 
;
_cod_database_code 7114277
_refine_ls_r_factor 0.101
_refine_ls_wr_factor 0.057
_refine_ls_goodness_of_fit 1.90

loop_
_symmetry_equiv_pos_as_xyz
'x, y, z'
'-x+1/2, -y, z+1/2'
'x+1/2, -y+1/2, -z'
'-x, y+1/2, -z+1/2'
'-x, -y, -z'
'x-1/2, y, -z-1/2'
'-x-1/2, y-1/2, z'
'x, -y-1/2, z-1/2'

loop_
_atom_site_aniso_label
_atom_site_aniso_U_11
_atom_site_aniso_U_12
_atom_site_aniso_U_13
_atom_site_aniso_U_22
_atom_site_aniso_U_23
_atom_site_aniso_U_33
H20 .024(5) .011(5) .019(5) -.004(4) .000(4) -.004(4)
H30 .035(6) .035(6) .017(5) -.002(5) -.008(5) .008(5)
H1A .038(6) .025(6) .052(7) -.006(5) -.002(6) -.013(6)
H1B .028(6) .023(6) .084(10) .011(5) -.033(6) -.006(7)
H1C .066(8) .031(7) .016(5) -.025(6) .000(6) .004(5)
H2A .031(6) .043(7) .049(7) .018(6) .007(6) -.007(7)
H2B .025(5) .055(7) .031(6) .009(5) -.002(5) .035(6)
H2C .030(6) .019(6) .061(8) .012(5) -.003(6) .005(6)
H3A .017(5) .054(8) .032(6) .021(5) .007(5) -.001(6)
H3B .048(7) .045(7) .031(6) -.002(6) .029(6) .006(6)
H3C .033(6) .046(7) .021(6) -.009(6) .005(5) -.009(6)
H4A .024(6) .037(7) .051(7) .005(5) .004(5) -.034(6)
H4B .051(7) .021(6) .049(8) .001(5) .030(6) -.024(6)
H4C .067(8) .034(7) .036(7) -.009(7) .003(6) .017(6)
H5A .043(7) .043(7) .024(6) .006(6) -.007(5) .011(6)
H5B .032(6) .033(6) .045(7) -.015(5) -.008(5) -.004(6)
H5C .039(6) .025(6) .037(7) .007(5) .002(6) .007(5)
H6A .029(5) .024(6) .024(6) -.013(5) -.015(5) .004(5)
H6B .021(6) .039(7) .054(8) .002(5) -.006(5) -.022(7)
H6C .058(7) .010(6) .033(6) .007(5) -.014(6) .012(5)
H7A .038(6) .049(8) .033(6) .033(6) .002(5) .000(6)
H7B .049(7) .064(9) .027(6) -.019(7) -.034(6) .012(7)
H7C .023(6) .048(7) .054(8) .000(6) -.001(6) .014(7)
H8A .037(6) .028(6) .055(8) -.007(5) -.021(6) -.005(6)
H8B .065(8) .009(5) .053(8) .006(5) .038(7) -.005(6)
H8C .065(7) .026(6) .003(4) -.012(5) -.005(5) .006(4)
H9A .089(10) .036(7) .006(5) .004(7) -.002(6) -.003(5)
H9B .031(6) .051(8) .039(7) -.005(6) -.028(5) -.006(6)
H9C .081(9) .016(5) .041(7) -.002(6) -.004(7) .005(6)
H10A .0331(34) .047(4) .077(4) .0323(31) .0067(29) -.015(4)
H10B .0256(34) .048(4) .030(4) -.0074(31) -.0230(29) -.001(4)
H10C .0359(34) .044(4) .053(4) -.0012(31) .0335(29) -.007(4)
H11A .011(5) .058(8) .047(7) -.007(5) -.004(5) -.011(7)
H11B .028(6) .055(8) .014(5) .001(6) .006(5) -.012(6)
H11C .026(6) .058(8) .039(7) -.007(6) -.014(5) .011(7)
H12A .043(4) .038(4) .045(5) -.0059(31) .0077(34) .008(4)
H12B .054(4) .042(4) .058(5) .0052(31) .0145(34) -.009(4)
H12C .030(4) .014(4) .068(5) -.0117(31) .0041(34) .001(4)
H13A .067(8) .034(7) .029(6) .005(6) -.010(6) -.012(6)
H13B .061(8) .047(8) .018(5) .006(7) .003(6) .022(6)
H13C .042(7) .058(9) .047(8) .010(7) -.012(6) .015(7)
H14A .0066(29) .026(4) .029(4) -.0027(30) .0036(28) .004(5)
H14B .0066(29) .026(4) .029(4) -.0027(30) .0036(28) .014(5)

loop_
_atom_site_label
_atom_site_fract_x
_atom_site_fract_y
_atom_site_fract_z
_atom_site_occupancy
_atom_site_thermal_displace_type
_atom_site_U_iso_or_equiv
_atom_site_symmetry_multiplicity
TA1 .22797(27) .86470(25) .08447(20) 1.0 Uiso .0025(5) 8
TA2 .10400(24) .83093(24) .20808(20) 1.0 Uiso .0004(5) 8
H20 .1169(7) .8019(5) .1076(5) 1.0 Uani .01772 8
H30 .2285(7) .8217(7) .1805(5) 1.0 Uani .02888 8
N1 .15647(21) .89724(20) -.00217(18) 1.0 Uiso .0100(7) 8
N2 .27680(22) .75144(21) .06944(17) 1.0 Uiso .0117(7) 8
N3 .34773(22) .90754(20) .04476(17) 1.0 Uiso .0093(7) 8
N4 .12123(23) .88762(20) .30147(17) 1.0 Uiso .0128(7) 8
N5 -.02784(21) .83475(21) .18751(18) 1.0 Uiso .0117(7) 8
N6 .12422(22) .71792(20) .24084(17) 1.0 Uiso .0114(7) 8
N7 .14422(21) .94038(19) .15589(17) 1.0 Uiso .0078(7) 8
C1 .22025(28) .68146(26) .05505(21) 1.0 Uiso .0122(10) 8
H1A .2562(6) .6379(5) .0224(5) 1.0 Uani .03817 8
H1B .1590(6) .6996(6) .0275(7) 1.0 Uani .04484 8
H1C .1978(8) .6526(6) .10360(34) 1.0 Uani .03784 8
C2 .36441(30) .72473(25) .09740(22) 1.0 Uiso .0164(12) 8
H2A .3969(7) .6856(7) .0588(5) 1.0 Uani .0409 8
H2B .3563(7) .6913(7) .1465(4) 1.0 Uani .03712 8
H2C .4085(6) .7766(4) .1054(7) 1.0 Uani .03651 8
C3 .38393(26) .87191(25) -.01931(22) 1.0 Uiso .0110(10) 8
H3A .4537(4) .8525(7) -.0121(6) 1.0 Uani .03429 8
H3B .3876(8) .9151(6) -.0626(4) 1.0 Uani .04122 8
H3C .3454(7) .8187(5) -.0349(5) 1.0 Uani .03338 8
C4 .40181(28) .97747(28) .06405(22) 1.0 Uiso .0145(11) 8
H4A .47395(31) .9646(7) .0623(6) 1.0 Uani .03732 8
H4B .3887(8) 1.0004(6) .11689(34) 1.0 Uani .04041 8
H4C .3920(9) 1.0274(5) .0274(5) 1.0 Uani .04545 8
C5 .17493(25) .97143(29) -.04261(21) 1.0 Uiso .0118(10) 8
H5A .1768(8) .9598(7) -.09910(23) 1.0 Uani .03668 8
H5B .2397(4) .9976(6) -.0279(6) 1.0 Uani .03634 8
H5C .1220(6) 1.0166(5) -.0364(6) 1.0 Uani .03371 8
C6 .07251(30) .86149(26) -.02677(21) 1.0 Uiso .0154(12) 8
H6A .0728(7) .8516(6) -.08354(23) 1.0 Uani .02568 8
H6B .0148(5) .9003(6) -.0156(6) 1.0 Uani .03771 8
H6C .0611(7) .8019(4) -.0040(6) 1.0 Uani .03371 8
C7 .07602(28) .99588(25) .12717(21) 1.0 Uiso .0107(10) 8
H7A .0502(7) 1.0357(6) .1682(4) 1.0 Uani .03985 8
H7B .0165(6) .9644(7) .1076(6) 1.0 Uani .04665 8
H7C .1048(7) 1.0309(7) .0840(5) 1.0 Uani .0418 8
C8 .13005(26) .97448(27) .31344(20) 1.0 Uiso .0132(10) 8
H8A .1933(5) .9866(6) .3409(6) 1.0 Uani .0401 8
H8B .0752(7) .9971(6) .3462(6) 1.0 Uani .04214 8
H8C .1278(8) 1.0075(5) .26382(31) 1.0 Uani .03139 8
C9 .12963(28) .84526(26) .36857(25) 1.0 Uiso .0168(11) 8
H9A .0777(6) .8636(7) .4060(4) 1.0 Uani .04366 8
H9B .1944(5) .8603(7) .3924(6) 1.0 Uani .04043 8
H9C .1208(9) .78031(28) .3621(6) 1.0 Uani .04616 8
C10 -.09007(27) .88218(27) .23022(22) 1.0 Uiso .0171(12) 8
H10A -.1184(8) .9318(6) .1997(6) 1.0 Uani .05236 8
H10B -.0576(6) .9097(6) .2758(4) 1.0 Uani .03431 8
H10C -.1474(5) .8461(6) .2478(7) 1.0 Uani .04435 8
C11 -.07438(29) .80114(25) .12730(24) 1.0 Uiso .0168(12) 8
H11A -.1320(5) .7650(6) .1441(6) 1.0 Uani .03876 8
H11B -.0294(5) .7648(6) .0947(5) 1.0 Uani .03254 8
H11C -.1024(7) .8485(5) .0939(5) 1.0 Uani .04077 8
C12 .05523(30) .65597(28) .23926(23) 1.0 Uiso .0197(12) 8
H12A .0525(8) .6278(7) .2911(4) 1.0 Uani .04192 8
H12B .0756(9) .6082(6) .2030(6) 1.0 Uani .05137 8
H12C -.0105(4) .6811(5) .2256(6) 1.0 Uani .03766 8
C13 .21098(30) .68161(25) .26263(21) 1.0 Uiso .0161(11) 8
H13A .2295(8) .6307(5) .2292(5) 1.0 Uani .04337 8
H13B .2078(8) .6567(7) .31572(33) 1.0 Uani .04204 8
H13C .2609(6) .7300(5) .2616(6) 1.0 Uani .04917 8
C14 .23611(29) .97108(25) .15563(21) 1.0 Uiso .0128(11) 8
H14A .2725(5) .9681(6) .20548(29) 1.0 Uani .02062 8
H14B .2406(6) 1.02938(35) .1292(5) 1.0 Uani .02062 8

loop_
_geom_angle_atom_site_label_1
_geom_angle_atom_site_label_2
_geom_angle_atom_site_label_3
_geom_angle
H20 Ta1 H30 67.0(4)
H20 Ta2 H30 68.0(4)
Ta1 H20 Ta2 99.5(4)
Ta1 H30 Ta2 102.8(5)
N1 Ta1 N2 108.5(2)
N1 Ta1 N3 93.5(2)
N2 Ta1 N3 87.8(3)
N1 Ta1 C14 108.1(2)
N2 Ta1 C14 142.9(3)
N3 Ta1 C14 84.4(2)
N1 Ta1 N7 93.1(2)
N2 Ta1 N7 143.6(2)
N3 Ta1 N7 120.7(2)
C14 Ta1 N7 38.1(2)
N5 Ta2 N6 103.8(2)
N5 Ta2 N4 106.3(2)
N6 Ta2 N4 98.2(2)
N5 Ta2 N7 98.9(2)
N6 Ta2 N7 153.3(2)
N4 Ta2 N7 88.7(2)

loop_
_geom_bond_atom_site_label_1
_geom_bond_atom_site_label_2
_geom_bond_distance
Ta1 N1 2.022(5)
Ta1 N2 2.030(5)
Ta1 N3 2.054(5)
Ta1 C14 2.223(6)
Ta1 N7 2.224(5)
Ta1 Ta2 3.032(5)
Ta2 N5 1.992(5)
Ta2 N6 1.994(5)
Ta2 N4 2.022(5)
Ta2 N7 2.149(5)

loop_
_geom_torsion_atom_site_label_1
_geom_torsion_atom_site_label_2
_geom_torsion_atom_site_label_3
_geom_torsion_atom_site_label_4
_geom_torsion
H20 Ta1 Ta2 N7 31.0(7)
H30 Ta1 Ta2 N7 -121.8(7)
C14 Ta1 Ta2 N7 31.0(2)
